data_1538724
loop_
_publ_author_name
'Marcano, C.M.'
'Otero-Diaz, L.C.'
'Vegas, A.'
'Rasines, I.'

_publ_section_title
;
 Crystal growth and crystal structure of Gd3 Sb5 O12: A new relation
 between the ccp and the Mn5 Si3 and apatite structures
;
_journal_name_full 'Zeitschrift fuer Anorganische und Allgemeine Chemie'
_journal_page_first 176
_journal_page_last 182
_journal_volume 555
_journal_year 1987
_chemical_formula_sum 'Gd3 O12 Sb5'
_chemical_name_systematic 'Gd3 Sb5 O12'
_space_group_IT_number 217
_symmetry_space_group_name_Hall 'I -4 2 3'
_symmetry_space_group_name_H-M 'I -4 3 m'
_cell_angle_alpha 90
_cell_angle_beta 90
_cell_angle_gamma 90
_cell_formula_units_Z 4
_cell_length_a 10.8557
_cell_length_b 10.8557
_cell_length_c 10.8557
_cell_volume 1279.303
_citation_journal_id_ASTM ZAACAB
_cod_data_source_file Marcano_ZAACAB_1987_1830.cif
_cod_data_source_block Gd3O12Sb5
_cod_database_code 1538724

loop_
_symmetry_equiv_pos_as_xyz
x,y,z
y,-x,-z
-x,-y,z
-y,x,-z
x,-y,-z
-y,-x,z
-x,y,-z
y,x,z
z,x,y
x,-z,-y
-z,-x,y
-x,z,-y
z,-x,-y
-x,-z,y
-z,x,-y
x,z,y
y,z,x
y,-z,-x
-z,-y,x
-y,z,-x
z,y,x
-y,-z,x
-z,y,-x
z,-y,-x
x+1/2,y+1/2,z+1/2
y+1/2,-x+1/2,-z+1/2
-x+1/2,-y+1/2,z+1/2
-y+1/2,x+1/2,-z+1/2
x+1/2,-y+1/2,-z+1/2
-y+1/2,-x+1/2,z+1/2
-x+1/2,y+1/2,-z+1/2
y+1/2,x+1/2,z+1/2
z+1/2,x+1/2,y+1/2
x+1/2,-z+1/2,-y+1/2
-z+1/2,-x+1/2,y+1/2
-x+1/2,z+1/2,-y+1/2
z+1/2,-x+1/2,-y+1/2
-x+1/2,-z+1/2,y+1/2
-z+1/2,x+1/2,-y+1/2
x+1/2,z+1/2,y+1/2
y+1/2,z+1/2,x+1/2
y+1/2,-z+1/2,-x+1/2
-z+1/2,-y+1/2,x+1/2
-y+1/2,z+1/2,-x+1/2
z+1/2,y+1/2,x+1/2
-y+1/2,-z+1/2,x+1/2
-z+1/2,y+1/2,-x+1/2
z+1/2,-y+1/2,-x+1/2

loop_
_atom_site_label
_atom_site_type_symbol
_atom_site_fract_x
_atom_site_fract_y
_atom_site_fract_z
_atom_site_occupancy
_atom_site_U_iso_or_equiv
O1 O-2 -0.1079 0.5987 0.5987 1 0.0
O2 O-2 -0.1399 -0.1399 0.6618 1 0.0
Gd1 Gd+3 0.75 0.5 0 1 0.0
Sb1 Sb+3 0 0 -0.2806 1 0.0
Sb2 Sb+3 0.743 0.743 0.743 1 0.0
